data_4076775
loop_
_publ_author_name
'Matsubara, Kouki'
'Ryu, Kazuhiro'
'Maki, Tomoyuki'
'Iura, Takafumi'
'Nagashima, Hideo'

_publ_section_title
;
 Oxidative Addition of H&#x2212;SiR3to Di- and Triruthenium Carbonyl
 Complexes Bearing a Bridging Azulene Ligand:&#x00A0; Isolation of New
 Silylruthenium Complexes and Catalytic Hydrosilylation of Ketones
;
_journal_issue 14
_journal_name_full Organometallics
_journal_page_first 3023
_journal_paper_doi 10.1021/om0200050
_journal_volume 21
_journal_year 2002
_chemical_formula_sum 'C33 H38 O4 Ru2 Si2'
_chemical_formula_weight 756.95
_chemical_name_systematic
;
 ?
;
_space_group_IT_number 19
_symmetry_cell_setting orthorhombic
_symmetry_Int_Tables_number 19
_symmetry_space_group_name_Hall 'P 2ac 2ab'
_symmetry_space_group_name_H-M 'P 21 21 21'
_atom_sites_solution_hydrogens geom
_atom_sites_solution_primary direct
_atom_sites_solution_secondary difmap
_audit_creation_method SHELXL-97
_cell_angle_alpha 90.00
_cell_angle_beta 90.00
_cell_angle_gamma 90.00
_cell_formula_units_Z 4
_cell_length_a 16.701(4)
_cell_length_b 20.811(15)
_cell_length_c 9.5303(19)
_cell_measurement_reflns_used 25
_cell_measurement_temperature 296.2
_cell_measurement_theta_max 18
_cell_measurement_theta_min 12
_cell_volume 3312(3)
_computing_cell_refinement 'MSC/AFC Diffractometer Control'
_computing_data_collection 'MSC/AFC Diffractometer Control'
_computing_data_reduction
;
teXsan for Windows version 1.06 (MSC, 1997-1999)
;
_computing_molecular_graphics 'ORTEP III (Farrujia, 1998)'
_computing_structure_refinement 'SHELXL-97 (Sheldrick, 1997)'
_computing_structure_solution
;
DIRDIF92 PATTY (Beurskens, 1992)
;
_diffrn_ambient_temperature 296.2
_diffrn_measured_fraction_theta_full 0.000
_diffrn_measured_fraction_theta_max 0.999
_diffrn_measurement_device 'Rigaku AFC7R'
_diffrn_measurement_device_type '4-circle diffractometer'
_diffrn_measurement_method \w-2\q
_diffrn_radiation_detector 'scintillation counter'
_diffrn_radiation_monochromator graphite
_diffrn_radiation_source 'Rigaku rotating anode'
_diffrn_radiation_type MoK\a
_diffrn_radiation_wavelength 0.71069
_diffrn_reflns_av_R_equivalents 0.0000
_diffrn_reflns_av_sigmaI/netI 0.137
_diffrn_reflns_limit_h_max 23
_diffrn_reflns_limit_h_min 0
_diffrn_reflns_limit_k_max 29
_diffrn_reflns_limit_k_min 0
_diffrn_reflns_limit_l_max 13
_diffrn_reflns_limit_l_min 0
_diffrn_reflns_number 5391
_diffrn_reflns_theta_full 0.50
_diffrn_reflns_theta_max 30.00
_diffrn_reflns_theta_min 2.63
_diffrn_standards_decay_% -6.51
_diffrn_standards_interval_count 150
_diffrn_standards_number 3
_exptl_absorpt_coefficient_mu 1.018
_exptl_absorpt_correction_type none
_exptl_crystal_colour yellow
_exptl_crystal_density_diffrn 1.518
_exptl_crystal_density_method 'not measured'
_exptl_crystal_description prismatic
_exptl_crystal_F_000 1536
_exptl_crystal_size_max 0.38
_exptl_crystal_size_mid 0.18
_exptl_crystal_size_min 0.15
_refine_diff_density_max 0.626
_refine_diff_density_min -0.638
_refine_diff_density_rms 0.130
_refine_ls_abs_structure_details 'Flack H D (1983), Acta Cryst. A39, 876-881'
_refine_ls_abs_structure_Flack -0.12(7)
_refine_ls_extinction_method none
_refine_ls_goodness_of_fit_ref 1.028
_refine_ls_hydrogen_treatment mixed
_refine_ls_matrix_type full
_refine_ls_number_parameters 370
_refine_ls_number_reflns 5360
_refine_ls_number_restraints 0
_refine_ls_restrained_S_all 1.028
_refine_ls_R_factor_all 0.1329
_refine_ls_R_factor_gt 0.0588
_refine_ls_shift/su_max 0.000
_refine_ls_shift/su_mean 0.000
_refine_ls_structure_factor_coef Fsqd
_refine_ls_weighting_details 'calc w=1/[\s^2^(Fo^2^)+(0.0294P)^2^+0.0000P] where P=(Fo^2^+2Fc^2^)/3'
_refine_ls_weighting_scheme calc
_refine_ls_wR_factor_gt 0.0966
_refine_ls_wR_factor_ref 0.1152
_reflns_number_gt 3188
_reflns_number_total 5360
_reflns_threshold_expression >2sigma(I)
_cod_data_source_file om0200050.cif
_cod_data_source_block 7
_cod_depositor_comments
;
The following automatic conversions were performed:
'_atom_site_symetry_multiplicity' tag replaced with
'_atom_site_symmetry_multiplicity'.

Automatic conversion script
Id: cif_correct_tags 1440 2010-10-19 06:21:57Z saulius 
;
_cod_original_sg_symbol_H-M 'P 21 21 21 '
_cod_database_code 4076775

loop_
_symmetry_equiv_pos_as_xyz
'x, y, z'
'-x+1/2, -y, z+1/2'
'x+1/2, -y+1/2, -z'
'-x, y+1/2, -z+1/2'

loop_
_atom_site_label
_atom_site_type_symbol
_atom_site_fract_x
_atom_site_fract_y
_atom_site_fract_z
_atom_site_U_iso_or_equiv
_atom_site_adp_type
_atom_site_occupancy
_atom_site_symmetry_multiplicity
_atom_site_calc_flag
_atom_site_refinement_flags
Ru1 Ru 0.56528(5) 0.28955(4) -0.09859(8) 0.0367(2) Uani 1 1 d .
Ru2 Ru 0.59256(4) 0.17971(4) 0.12231(8) 0.03338(17) Uani 1 1 d .
Si1 Si 0.5414(2) 0.39894(15) -0.1812(3) 0.0515(8) Uani 1 1 d .
Si2 Si 0.6437(2) 0.11800(14) 0.3158(3) 0.0512(8) Uani 1 1 d .
O1 O 0.7030(5) 0.3492(4) 0.0585(10) 0.079(3) Uani 1 1 d .
O2 O 0.4490(5) 0.3405(4) 0.1151(9) 0.074(2) Uani 1 1 d .
O3 O 0.7689(4) 0.2017(4) 0.0719(8) 0.063(2) Uani 1 1 d .
O4 O 0.5428(5) 0.2693(4) 0.3556(8) 0.074(3) Uani 1 1 d .
C1 C 0.5098(7) 0.2534(5) -0.2971(10) 0.050(3) Uani 1 1 d .
H1 H 0.4686 0.2753 -0.3525 0.060 Uiso 1 1 calc R
C2 C 0.5958(7) 0.2582(5) -0.3176(10) 0.053(3) Uani 1 1 d .
H2 H 0.6230 0.2842 -0.3889 0.064 Uiso 1 1 calc R
C3 C 0.6310(6) 0.2161(4) -0.2280(10) 0.040(2) Uani 1 1 d .
H3 H 0.6889 0.2085 -0.2228 0.048 Uiso 1 1 calc R
C4 C 0.5874(6) 0.1209(4) -0.0695(10) 0.040(2) Uani 1 1 d .
C5 C 0.5315(6) 0.0978(5) 0.0260(10) 0.044(3) Uani 1 1 d .
H5 H 0.5428 0.0555 0.0670 0.053 Uiso 1 1 calc R
C6 C 0.4678(6) 0.1336(5) 0.0895(11) 0.046(2) Uani 1 1 d .
C7 C 0.4070(6) 0.1736(5) 0.0084(11) 0.056(3) Uani 1 1 d .
H7A H 0.4070 0.2164 0.0487 0.067 Uiso 1 1 calc R
H7B H 0.3545 0.1552 0.0261 0.067 Uiso 1 1 calc R
C8 C 0.4161(6) 0.1810(5) -0.1522(9) 0.048(3) Uani 1 1 d .
H8 H 0.3761 0.2122 -0.1841 0.057 Uiso 1 1 calc R
C9 C 0.4965(5) 0.2051(5) -0.1946(10) 0.041(2) Uani 1 1 d .
C10 C 0.5709(6) 0.1774(5) -0.1542(8) 0.042(2) Uani 1 1 d .
C11 C 0.6542(6) 0.0767(5) -0.1197(12) 0.058(3) Uani 1 1 d .
H11A H 0.6867 0.0989 -0.1872 0.088 Uiso 1 1 calc R
H11B H 0.6313 0.0391 -0.1623 0.088 Uiso 1 1 calc R
H11C H 0.6867 0.0641 -0.0413 0.088 Uiso 1 1 calc R
C12 C 0.4270(7) 0.1014(5) 0.2114(12) 0.069(3) Uani 1 1 d .
H12A H 0.3846 0.1284 0.2453 0.104 Uiso 1 1 calc R
H12B H 0.4652 0.0943 0.2852 0.104 Uiso 1 1 calc R
H12C H 0.4053 0.0609 0.1815 0.104 Uiso 1 1 calc R
C13 C 0.3985(7) 0.1162(5) -0.2262(12) 0.075(4) Uani 1 1 d .
H13A H 0.3466 0.1009 -0.1983 0.112 Uiso 1 1 calc R
H13B H 0.4384 0.0853 -0.2001 0.112 Uiso 1 1 calc R
H13C H 0.3994 0.1223 -0.3260 0.112 Uiso 1 1 calc R
C14 C 0.6491(7) 0.3266(5) 0.0016(12) 0.050(3) Uani 1 1 d .
C15 C 0.4938(6) 0.3198(5) 0.0377(11) 0.047(3) Uani 1 1 d .
C16 C 0.7016(6) 0.1957(4) 0.0954(11) 0.046(2) Uani 1 1 d .
C17 C 0.5628(6) 0.2354(4) 0.2670(10) 0.038(2) Uani 1 1 d .
C18 C 0.5725(8) 0.4617(4) -0.0501(11) 0.078(4) Uani 1 1 d .
H18A H 0.5444 0.4549 0.0365 0.116 Uiso 1 1 calc R
H18B H 0.5599 0.5036 -0.0860 0.116 Uiso 1 1 calc R
H18C H 0.6291 0.4587 -0.0338 0.116 Uiso 1 1 calc R
C19 C 0.4328(7) 0.4133(6) -0.2195(14) 0.086(4) Uani 1 1 d .
H19A H 0.4144 0.3824 -0.2871 0.130 Uiso 1 1 calc R
H19B H 0.4259 0.4558 -0.2563 0.130 Uiso 1 1 calc R
H19C H 0.4023 0.4089 -0.1346 0.130 Uiso 1 1 calc R
C20 C 0.6013(8) 0.4167(5) -0.3472(12) 0.061(3) Uani 1 1 d .
C21 C 0.6831(9) 0.4294(7) -0.3437(18) 0.097(5) Uani 1 1 d .
H21 H 0.7093 0.4304 -0.2576 0.117 Uiso 1 1 calc R
C22 C 0.7255(13) 0.4402(9) -0.462(2) 0.140(9) Uani 1 1 d .
H22 H 0.7799 0.4492 -0.4561 0.168 Uiso 1 1 calc R
C23 C 0.6896(17) 0.4382(12) -0.590(3) 0.163(14) Uani 1 1 d .
H23 H 0.7194 0.4444 -0.6718 0.196 Uiso 1 1 calc R
C24 C 0.6118(14) 0.4274(8) -0.5971(18) 0.135(9) Uani 1 1 d .
H24 H 0.5865 0.4277 -0.6841 0.162 Uiso 1 1 calc R
C25 C 0.5668(10) 0.4155(6) -0.4774(14) 0.088(5) Uani 1 1 d .
H25 H 0.5125 0.4066 -0.4858 0.106 Uiso 1 1 calc R
C26 C 0.6859(9) 0.0387(6) 0.2604(15) 0.117(7) Uani 1 1 d .
H26A H 0.7233 0.0451 0.1851 0.175 Uiso 1 1 calc R
H26B H 0.6433 0.0112 0.2292 0.175 Uiso 1 1 calc R
H26C H 0.7128 0.0190 0.3383 0.175 Uiso 1 1 calc R
C27 C 0.5709(7) 0.1001(7) 0.4638(11) 0.100(5) Uani 1 1 d .
H27A H 0.5474 0.1395 0.4963 0.149 Uiso 1 1 calc R
H27B H 0.5989 0.0798 0.5397 0.149 Uiso 1 1 calc R
H27C H 0.5295 0.0721 0.4303 0.149 Uiso 1 1 calc R
C28 C 0.7265(6) 0.1600(5) 0.4177(11) 0.051(3) Uani 1 1 d .
C29 C 0.7429(6) 0.2257(5) 0.4182(12) 0.056(3) Uani 1 1 d .
H29 H 0.7145 0.2521 0.3570 0.067 Uiso 1 1 calc R
C30 C 0.7991(7) 0.2534(6) 0.5052(14) 0.067(3) Uani 1 1 d .
H30 H 0.8081 0.2974 0.5015 0.081 Uiso 1 1 calc R
C31 C 0.8418(6) 0.2160(7) 0.5971(15) 0.077(4) Uani 1 1 d .
H31 H 0.8799 0.2342 0.6562 0.092 Uiso 1 1 calc R
C32 C 0.8272(7) 0.1515(8) 0.6002(15) 0.079(4) Uani 1 1 d .
H32 H 0.8552 0.1258 0.6631 0.095 Uiso 1 1 calc R
C33 C 0.7715(7) 0.1237(6) 0.5118(13) 0.067(4) Uani 1 1 d .
H33 H 0.7639 0.0795 0.5152 0.081 Uiso 1 1 calc R

loop_
_atom_site_aniso_label
_atom_site_aniso_U_11
_atom_site_aniso_U_22
_atom_site_aniso_U_33
_atom_site_aniso_U_23
_atom_site_aniso_U_13
_atom_site_aniso_U_12
Ru1 0.0402(4) 0.0375(4) 0.0325(4) -0.0002(4) 0.0019(4) 0.0055(4)
Ru2 0.0313(4) 0.0353(4) 0.0335(4) 0.0005(4) -0.0019(3) -0.0001(3)
Si1 0.063(2) 0.0414(17) 0.0502(18) 0.0069(15) 0.0060(16) 0.0082(15)
Si2 0.063(2) 0.0407(17) 0.0495(18) 0.0079(15) -0.0171(16) 0.0002(16)
O1 0.071(6) 0.072(6) 0.093(8) -0.013(5) -0.021(5) -0.005(5)
O2 0.087(6) 0.073(5) 0.063(5) 0.009(5) 0.037(5) 0.026(4)
O3 0.031(4) 0.091(6) 0.067(5) -0.001(5) 0.007(4) -0.006(4)
O4 0.079(6) 0.087(6) 0.058(5) -0.024(5) -0.005(5) 0.017(5)
C1 0.071(8) 0.054(7) 0.026(5) 0.001(5) -0.006(5) 0.002(6)
C2 0.080(8) 0.043(6) 0.036(5) -0.006(5) 0.020(6) 0.014(6)
C3 0.049(6) 0.032(5) 0.040(5) -0.009(5) 0.008(5) 0.003(5)
C4 0.040(5) 0.038(5) 0.041(5) -0.004(4) -0.014(5) 0.009(5)
C5 0.045(6) 0.042(6) 0.045(6) 0.002(5) -0.006(5) -0.019(5)
C6 0.037(5) 0.049(6) 0.051(6) -0.005(6) -0.011(5) -0.014(5)
C7 0.037(5) 0.066(7) 0.065(7) -0.010(7) -0.006(6) -0.004(6)
C8 0.038(5) 0.057(6) 0.049(6) -0.020(5) -0.022(5) 0.002(5)
C9 0.034(5) 0.043(6) 0.045(5) -0.010(5) -0.016(5) 0.000(5)
C10 0.053(6) 0.056(6) 0.018(4) -0.018(4) -0.001(4) -0.003(6)
C11 0.064(7) 0.050(6) 0.061(7) -0.001(7) -0.002(7) 0.010(6)
C12 0.060(8) 0.073(8) 0.074(8) -0.006(7) 0.009(7) -0.020(7)
C13 0.072(9) 0.082(9) 0.069(8) -0.030(7) -0.022(7) -0.008(7)
C14 0.059(7) 0.045(6) 0.047(6) -0.007(6) 0.007(6) 0.009(6)
C15 0.049(6) 0.040(6) 0.052(6) 0.007(6) 0.011(5) 0.007(5)
C16 0.044(5) 0.047(6) 0.046(6) 0.005(5) -0.001(5) 0.000(5)
C17 0.038(5) 0.038(5) 0.037(5) -0.002(4) -0.006(5) 0.007(5)
C18 0.141(12) 0.030(6) 0.062(7) -0.003(5) 0.011(9) 0.012(8)
C19 0.073(9) 0.086(10) 0.100(10) 0.044(8) -0.007(9) 0.035(8)
C20 0.076(9) 0.044(6) 0.061(8) 0.014(6) 0.021(7) -0.002(6)
C21 0.093(12) 0.079(10) 0.120(15) 0.031(10) 0.030(11) -0.004(9)
C22 0.124(17) 0.110(15) 0.19(2) 0.040(17) 0.095(18) 0.013(12)
C23 0.25(3) 0.118(17) 0.122(19) 0.049(17) 0.10(2) 0.01(2)
C24 0.27(3) 0.088(11) 0.051(9) 0.027(9) 0.055(16) -0.005(17)
C25 0.123(13) 0.076(10) 0.066(9) 0.017(8) 0.003(10) -0.009(10)
C26 0.190(17) 0.061(9) 0.100(12) -0.013(9) -0.075(12) 0.051(10)
C27 0.097(11) 0.146(13) 0.055(7) 0.044(9) -0.018(8) -0.072(10)
C28 0.039(5) 0.065(7) 0.048(7) 0.001(6) -0.014(5) 0.010(5)
C29 0.052(6) 0.066(8) 0.049(7) -0.007(6) -0.009(6) 0.002(6)
C30 0.062(8) 0.081(9) 0.059(7) 0.000(7) -0.015(7) -0.020(7)
C31 0.049(7) 0.115(12) 0.067(9) -0.005(11) -0.029(7) -0.004(8)
C32 0.056(7) 0.126(12) 0.055(8) 0.002(10) -0.012(8) 0.029(8)
C33 0.067(8) 0.070(9) 0.065(8) 0.000(7) -0.017(7) 0.017(7)

loop_
_atom_type_symbol
_atom_type_description
_atom_type_scat_dispersion_real
_atom_type_scat_dispersion_imag
_atom_type_scat_source
C C 0.0033 0.0016 'International Tables Vol C Tables 4.2.6.8 and 6.1.1.4'
H H 0.0000 0.0000 'International Tables Vol C Tables 4.2.6.8 and 6.1.1.4'
O O 0.0106 0.0060 'International Tables Vol C Tables 4.2.6.8 and 6.1.1.4'
Si Si 0.0817 0.0704 'International Tables Vol C Tables 4.2.6.8 and 6.1.1.4'
Ru Ru -1.2594 0.8363 'International Tables Vol C Tables 4.2.6.8 and 6.1.1.4'

loop_
_geom_angle_atom_site_label_1
_geom_angle_atom_site_label_2
_geom_angle_atom_site_label_3
_geom_angle
C14 Ru1 C15 89.2(4)
C14 Ru1 C1 152.2(4)
C15 Ru1 C1 115.8(4)
C14 Ru1 C2 115.2(4)
C15 Ru1 C2 152.4(4)
C1 Ru1 C2 37.8(4)
C14 Ru1 C3 101.2(4)
C15 Ru1 C3 156.8(4)
C1 Ru1 C3 60.7(4)
C2 Ru1 C3 35.2(3)
C14 Ru1 C9 154.1(4)
C15 Ru1 C9 102.4(4)
C1 Ru1 C9 36.5(3)
C2 Ru1 C9 61.3(4)
C3 Ru1 C9 60.3(3)
C14 Ru1 C10 119.2(4)
C15 Ru1 C10 120.4(4)
C1 Ru1 C10 60.1(3)
C2 Ru1 C10 60.2(3)
C3 Ru1 C10 36.6(3)
C9 Ru1 C10 35.2(3)
C14 Ru1 Si1 84.4(3)
C15 Ru1 Si1 78.8(3)
C1 Ru1 Si1 88.4(3)
C2 Ru1 Si1 90.4(3)
C3 Ru1 Si1 122.4(3)
C9 Ru1 Si1 120.3(3)
C10 Ru1 Si1 147.5(2)
C14 Ru1 Ru2 81.3(3)
C15 Ru1 Ru2 82.7(3)
C1 Ru1 Ru2 112.5(3)
C2 Ru1 Ru2 112.3(3)
C3 Ru1 Ru2 78.6(3)
C9 Ru1 Ru2 77.4(3)
C10 Ru1 Ru2 55.50(19)
Si1 Ru1 Ru2 156.70(8)
C17 Ru2 C16 104.5(4)
C17 Ru2 C5 132.0(4)
C16 Ru2 C5 122.4(4)
C17 Ru2 C4 161.3(4)
C16 Ru2 C4 91.3(4)
C5 Ru2 C4 36.9(3)
C17 Ru2 C6 96.8(4)
C16 Ru2 C6 158.8(4)
C5 Ru2 C6 37.0(3)
C4 Ru2 C6 67.8(4)
C17 Ru2 Si2 81.9(3)
C16 Ru2 Si2 81.6(3)
C5 Ru2 Si2 94.1(3)
C4 Ru2 Si2 110.7(2)
C6 Ru2 Si2 101.7(3)
C17 Ru2 Ru1 90.3(3)
C16 Ru2 Ru1 85.4(3)
C5 Ru2 Ru1 102.6(3)
C4 Ru2 Ru1 80.9(2)
C6 Ru2 Ru1 94.6(3)
Si2 Ru2 Ru1 162.63(8)
C19 Si1 C18 106.6(6)
C19 Si1 C20 108.4(6)
C18 Si1 C20 105.7(5)
C19 Si1 Ru1 111.6(4)
C18 Si1 Ru1 112.9(3)
C20 Si1 Ru1 111.3(4)
C26 Si2 C27 106.1(7)
C26 Si2 C28 106.0(6)
C27 Si2 C28 100.2(5)
C26 Si2 Ru2 112.9(4)
C27 Si2 Ru2 116.5(4)
C28 Si2 Ru2 113.9(4)
C9 C1 C2 107.2(9)
C9 C1 Ru1 73.8(5)
C2 C1 Ru1 71.4(6)
C3 C2 C1 107.4(10)
C3 C2 Ru1 72.6(6)
C1 C2 Ru1 70.8(6)
C2 C3 C10 111.0(9)
C2 C3 Ru1 72.2(5)
C10 C3 Ru1 77.1(5)
C5 C4 C10 121.1(9)
C5 C4 C11 119.2(9)
C10 C4 C11 117.0(9)
C5 C4 Ru2 71.0(5)
C10 C4 Ru2 91.1(5)
C11 C4 Ru2 124.6(7)
C4 C5 C6 126.5(9)
C4 C5 Ru2 72.0(5)
C6 C5 Ru2 76.3(5)
C5 C6 C12 115.5(9)
C5 C6 C7 124.4(9)
C12 C6 C7 109.4(9)
C5 C6 Ru2 66.7(5)
C12 C6 Ru2 119.2(7)
C7 C6 Ru2 116.3(7)
C6 C7 C8 119.4(9)
C9 C8 C7 113.0(8)
C9 C8 C13 109.9(9)
C7 C8 C13 110.2(10)
C1 C9 C10 109.7(9)
C1 C9 C8 124.5(9)
C10 C9 C8 125.3(9)
C1 C9 Ru1 69.7(5)
C10 C9 Ru1 76.5(5)
C8 C9 Ru1 127.0(7)
C9 C10 C4 130.1(9)
C9 C10 C3 104.2(8)
C4 C10 C3 125.5(9)
C9 C10 Ru1 68.3(5)
C4 C10 Ru1 132.3(6)
C3 C10 Ru1 66.2(5)
O1 C14 Ru1 177.1(10)
O2 C15 Ru1 176.3(9)
O3 C16 Ru2 174.8(10)
O4 C17 Ru2 178.6(9)
C25 C20 C21 116.0(13)
C25 C20 Si1 121.8(11)
C21 C20 Si1 122.1(11)
C22 C21 C20 121.7(17)
C21 C22 C23 121(2)
C24 C23 C22 119(2)
C23 C24 C25 122(2)
C20 C25 C24 121.0(16)
C33 C28 C29 115.1(11)
C33 C28 Si2 118.1(9)
C29 C28 Si2 126.5(8)
C30 C29 C28 123.0(11)
C31 C30 C29 120.1(12)
C32 C31 C30 118.6(13)
C31 C32 C33 121.3(13)
C32 C33 C28 121.9(12)

loop_
_geom_bond_atom_site_label_1
_geom_bond_atom_site_label_2
_geom_bond_distance
Ru1 C14 1.862(12)
Ru1 C15 1.873(10)
Ru1 C1 2.237(10)
Ru1 C2 2.245(9)
Ru1 C3 2.250(9)
Ru1 C9 2.290(9)
Ru1 C10 2.396(10)
Ru1 Si1 2.442(3)
Ru1 Ru2 3.1408(17)
Ru2 C17 1.868(9)
Ru2 C16 1.869(9)
Ru2 C5 2.189(9)
Ru2 C4 2.201(9)
Ru2 C6 2.314(9)
Ru2 Si2 2.404(3)
Si1 C19 1.875(11)
Si1 C18 1.881(10)
Si1 C20 1.908(11)
Si2 C26 1.871(12)
Si2 C27 1.899(11)
Si2 C28 1.903(10)
O1 C14 1.151(12)
O2 C15 1.135(11)
O3 C16 1.153(10)
O4 C17 1.150(10)
C1 C9 1.420(13)
C1 C2 1.452(14)
C2 C3 1.358(13)
C3 C10 1.467(12)
C4 C5 1.390(12)
C4 C10 1.452(12)
C4 C11 1.523(12)
C5 C6 1.433(13)
C6 C12 1.505(14)
C6 C7 1.524(13)
C7 C8 1.546(13)
C8 C9 1.490(13)
C8 C13 1.549(13)
C9 C10 1.422(12)
C20 C25 1.369(17)
C20 C21 1.391(18)
C21 C22 1.35(2)
C22 C23 1.36(3)
C23 C24 1.32(3)
C24 C25 1.388(19)
C28 C33 1.393(14)
C28 C29 1.393(13)
C29 C30 1.379(14)
C30 C31 1.372(16)
C31 C32 1.363(16)
C32 C33 1.381(16)

loop_
_geom_torsion_atom_site_label_1
_geom_torsion_atom_site_label_2
_geom_torsion_atom_site_label_3
_geom_torsion_atom_site_label_4
_geom_torsion
C14 Ru1 Ru2 C17 63.9(4)
C15 Ru1 Ru2 C17 -26.3(4)
C1 Ru1 Ru2 C17 -141.3(4)
C2 Ru1 Ru2 C17 177.7(5)
C3 Ru1 Ru2 C17 167.4(4)
C9 Ru1 Ru2 C17 -130.9(4)
C10 Ru1 Ru2 C17 -161.3(4)
Si1 Ru1 Ru2 C17 11.2(4)
C14 Ru1 Ru2 C16 -40.6(5)
C15 Ru1 Ru2 C16 -130.8(5)
C1 Ru1 Ru2 C16 114.3(4)
C2 Ru1 Ru2 C16 73.2(5)
C3 Ru1 Ru2 C16 62.9(4)
C9 Ru1 Ru2 C16 124.6(4)
C10 Ru1 Ru2 C16 94.2(4)
Si1 Ru1 Ru2 C16 -93.2(4)
C14 Ru1 Ru2 C5 -162.7(4)
C15 Ru1 Ru2 C5 107.0(4)
C1 Ru1 Ru2 C5 -7.9(4)
C2 Ru1 Ru2 C5 -48.9(4)
C3 Ru1 Ru2 C5 -59.3(4)
C9 Ru1 Ru2 C5 2.5(4)
C10 Ru1 Ru2 C5 -28.0(4)
Si1 Ru1 Ru2 C5 144.6(4)
C14 Ru1 Ru2 C4 -132.6(4)
C15 Ru1 Ru2 C4 137.1(4)
C1 Ru1 Ru2 C4 22.2(4)
C2 Ru1 Ru2 C4 -18.9(4)
C3 Ru1 Ru2 C4 -29.2(4)
C9 Ru1 Ru2 C4 32.6(4)
C10 Ru1 Ru2 C4 2.1(4)
Si1 Ru1 Ru2 C4 174.7(3)
C14 Ru1 Ru2 C6 160.7(4)
C15 Ru1 Ru2 C6 70.5(4)
C1 Ru1 Ru2 C6 -44.5(4)
C2 Ru1 Ru2 C6 -85.5(4)
C3 Ru1 Ru2 C6 -95.8(4)
C9 Ru1 Ru2 C6 -34.1(4)
C10 Ru1 Ru2 C6 -64.5(4)
Si1 Ru1 Ru2 C6 108.0(3)
C14 Ru1 Ru2 Si2 1.0(4)
C15 Ru1 Ru2 Si2 -89.3(4)
C1 Ru1 Ru2 Si2 155.8(4)
C2 Ru1 Ru2 Si2 114.8(5)
C3 Ru1 Ru2 Si2 104.4(4)
C9 Ru1 Ru2 Si2 166.2(4)
C10 Ru1 Ru2 Si2 135.7(4)
Si1 Ru1 Ru2 Si2 -51.7(4)
C14 Ru1 Si1 C19 -149.6(6)
C15 Ru1 Si1 C19 -59.4(6)
C1 Ru1 Si1 C19 57.3(6)
C2 Ru1 Si1 C19 95.1(6)
C3 Ru1 Si1 C19 110.6(6)
C9 Ru1 Si1 C19 38.6(6)
C10 Ru1 Si1 C19 71.1(7)
Ru2 Ru1 Si1 C19 -97.4(5)
C14 Ru1 Si1 C18 -29.6(5)
C15 Ru1 Si1 C18 60.7(5)
C1 Ru1 Si1 C18 177.4(5)
C2 Ru1 Si1 C18 -144.9(5)
C3 Ru1 Si1 C18 -129.3(5)
C9 Ru1 Si1 C18 158.6(5)
C10 Ru1 Si1 C18 -168.8(6)
Ru2 Ru1 Si1 C18 22.6(5)
C14 Ru1 Si1 C20 89.1(6)
C15 Ru1 Si1 C20 179.4(6)
C1 Ru1 Si1 C20 -64.0(5)
C2 Ru1 Si1 C20 -26.2(6)
C3 Ru1 Si1 C20 -10.7(6)
C9 Ru1 Si1 C20 -82.7(6)
C10 Ru1 Si1 C20 -50.1(7)
Ru2 Ru1 Si1 C20 141.3(5)
C17 Ru2 Si2 C26 176.1(6)
C16 Ru2 Si2 C26 -77.9(7)
C5 Ru2 Si2 C26 44.3(6)
C4 Ru2 Si2 C26 10.4(6)
C6 Ru2 Si2 C26 80.8(6)
Ru1 Ru2 Si2 C26 -119.8(6)
C17 Ru2 Si2 C27 52.9(5)
C16 Ru2 Si2 C27 158.9(6)
C5 Ru2 Si2 C27 -78.9(5)
C4 Ru2 Si2 C27 -112.8(5)
C6 Ru2 Si2 C27 -42.4(5)
Ru1 Ru2 Si2 C27 117.0(5)
C17 Ru2 Si2 C28 -63.0(5)
C16 Ru2 Si2 C28 43.1(5)
C5 Ru2 Si2 C28 165.2(5)
C4 Ru2 Si2 C28 131.3(4)
C6 Ru2 Si2 C28 -158.2(4)
Ru1 Ru2 Si2 C28 1.1(5)
C14 Ru1 C1 C9 132.9(9)
C15 Ru1 C1 C9 -75.5(7)
C2 Ru1 C1 C9 115.0(9)
C3 Ru1 C1 C9 78.6(6)
C10 Ru1 C1 C9 36.2(5)
Si1 Ru1 C1 C9 -152.3(6)
Ru2 Ru1 C1 C9 17.2(6)
C14 Ru1 C1 C2 17.9(12)
C15 Ru1 C1 C2 169.5(6)
C3 Ru1 C1 C2 -36.4(6)
C9 Ru1 C1 C2 -115.0(9)
C10 Ru1 C1 C2 -78.7(6)
Si1 Ru1 C1 C2 92.7(6)
Ru2 Ru1 C1 C2 -97.8(6)
C9 C1 C2 C3 -1.8(11)
Ru1 C1 C2 C3 63.8(7)
C9 C1 C2 Ru1 -65.6(7)
C14 Ru1 C2 C3 72.9(8)
C15 Ru1 C2 C3 -136.9(9)
C1 Ru1 C2 C3 -116.2(10)
C9 Ru1 C2 C3 -78.2(6)
C10 Ru1 C2 C3 -37.7(6)
Si1 Ru1 C2 C3 156.9(6)
Ru2 Ru1 C2 C3 -17.8(7)
C14 Ru1 C2 C1 -170.9(6)
C15 Ru1 C2 C1 -20.7(12)
C3 Ru1 C2 C1 116.2(10)
C9 Ru1 C2 C1 38.0(6)
C10 Ru1 C2 C1 78.6(7)
Si1 Ru1 C2 C1 -86.9(6)
Ru2 Ru1 C2 C1 98.4(6)
C1 C2 C3 C10 5.4(11)
Ru1 C2 C3 C10 68.0(7)
C1 C2 C3 Ru1 -62.6(7)
C14 Ru1 C3 C2 -118.2(7)
C15 Ru1 C3 C2 126.6(11)
C1 Ru1 C3 C2 39.1(7)
C9 Ru1 C3 C2 81.3(7)
C10 Ru1 C3 C2 117.4(9)
Si1 Ru1 C3 C2 -27.7(7)
Ru2 Ru1 C3 C2 163.2(7)
C14 Ru1 C3 C10 124.4(6)
C15 Ru1 C3 C10 9.2(13)
C1 Ru1 C3 C10 -78.3(6)
C2 Ru1 C3 C10 -117.4(9)
C9 Ru1 C3 C10 -36.1(5)
Si1 Ru1 C3 C10 -145.1(4)
Ru2 Ru1 C3 C10 45.8(5)
C17 Ru2 C4 C5 -62.7(13)
C16 Ru2 C4 C5 149.4(6)
C6 Ru2 C4 C5 -26.7(6)
Si2 Ru2 C4 C5 67.8(6)
Ru1 Ru2 C4 C5 -125.5(6)
C17 Ru2 C4 C10 60.0(14)
C16 Ru2 C4 C10 -87.9(6)
C5 Ru2 C4 C10 122.7(9)
C6 Ru2 C4 C10 96.0(6)
Si2 Ru2 C4 C10 -169.5(5)
Ru1 Ru2 C4 C10 -2.8(5)
C17 Ru2 C4 C11 -175.6(10)
C16 Ru2 C4 C11 36.4(8)
C5 Ru2 C4 C11 -113.0(10)
C6 Ru2 C4 C11 -139.6(9)
Si2 Ru2 C4 C11 -45.1(9)
Ru1 Ru2 C4 C11 121.5(8)
C10 C4 C5 C6 -22.8(14)
C11 C4 C5 C6 176.5(9)
Ru2 C4 C5 C6 56.7(9)
C10 C4 C5 Ru2 -79.4(8)
C11 C4 C5 Ru2 119.8(8)
C17 Ru2 C5 C4 157.5(5)
C16 Ru2 C5 C4 -37.1(7)
C6 Ru2 C5 C4 136.2(9)
Si2 Ru2 C5 C4 -119.7(5)
Ru1 Ru2 C5 C4 55.5(6)
C17 Ru2 C5 C6 21.2(8)
C16 Ru2 C5 C6 -173.3(6)
C4 Ru2 C5 C6 -136.2(9)
Si2 Ru2 C5 C6 104.0(6)
Ru1 Ru2 C5 C6 -80.8(6)
C4 C5 C6 C12 -167.5(9)
Ru2 C5 C6 C12 -112.6(8)
C4 C5 C6 C7 51.9(14)
Ru2 C5 C6 C7 106.9(9)
C4 C5 C6 Ru2 -54.9(9)
C17 Ru2 C6 C5 -164.3(6)
C16 Ru2 C6 C5 15.8(14)
C4 Ru2 C6 C5 26.7(6)
Si2 Ru2 C6 C5 -81.2(6)
Ru1 Ru2 C6 C5 104.9(6)
C17 Ru2 C6 C12 -57.1(9)
C16 Ru2 C6 C12 123.0(12)
C5 Ru2 C6 C12 107.2(10)
C4 Ru2 C6 C12 133.9(9)
Si2 Ru2 C6 C12 26.1(8)
Ru1 Ru2 C6 C12 -147.9(8)
C17 Ru2 C6 C7 77.4(8)
C16 Ru2 C6 C7 -102.5(12)
C5 Ru2 C6 C7 -118.3(10)
C4 Ru2 C6 C7 -91.6(8)
Si2 Ru2 C6 C7 160.6(7)
Ru1 Ru2 C6 C7 -13.4(7)
C5 C6 C7 C8 -4.6(15)
C12 C6 C7 C8 -147.2(10)
Ru2 C6 C7 C8 74.1(11)
C6 C7 C8 C9 -53.9(14)
C6 C7 C8 C13 69.5(12)
C2 C1 C9 C10 -2.5(11)
Ru1 C1 C9 C10 -66.5(7)
C2 C1 C9 C8 -174.3(9)
Ru1 C1 C9 C8 121.7(9)
C2 C1 C9 Ru1 64.0(7)
C7 C8 C9 C1 -136.1(10)
C13 C8 C9 C1 100.4(11)
C7 C8 C9 C10 53.4(14)
C13 C8 C9 C10 -70.1(12)
C7 C8 C9 Ru1 -46.6(13)
C13 C8 C9 Ru1 -170.1(7)
C14 Ru1 C9 C1 -128.4(10)
C15 Ru1 C9 C1 116.8(7)
C2 Ru1 C9 C1 -39.3(6)
C3 Ru1 C9 C1 -79.8(6)
C10 Ru1 C9 C1 -117.3(8)
Si1 Ru1 C9 C1 32.6(7)
Ru2 Ru1 C9 C1 -163.7(6)
C14 Ru1 C9 C10 -11.1(12)
C15 Ru1 C9 C10 -125.8(6)
C1 Ru1 C9 C10 117.3(8)
C2 Ru1 C9 C10 78.0(6)
C3 Ru1 C9 C10 37.5(5)
Si1 Ru1 C9 C10 149.9(4)
Ru2 Ru1 C9 C10 -46.4(5)
C14 Ru1 C9 C8 113.1(11)
C15 Ru1 C9 C8 -1.6(9)
C1 Ru1 C9 C8 -118.4(11)
C2 Ru1 C9 C8 -157.8(10)
C3 Ru1 C9 C8 161.7(10)
C10 Ru1 C9 C8 124.2(11)
Si1 Ru1 C9 C8 -85.8(9)
Ru2 Ru1 C9 C8 77.8(8)
C1 C9 C10 C4 -170.1(8)
C8 C9 C10 C4 1.6(15)
Ru1 C9 C10 C4 127.7(9)
C1 C9 C10 C3 5.5(9)
C8 C9 C10 C3 177.2(9)
Ru1 C9 C10 C3 -56.8(6)
C1 C9 C10 Ru1 62.2(6)
C8 C9 C10 Ru1 -126.0(10)
C5 C4 C10 C9 -23.1(14)
C11 C4 C10 C9 138.1(10)
Ru2 C4 C10 C9 -91.5(9)
C5 C4 C10 C3 162.2(8)
C11 C4 C10 C3 -36.6(12)
Ru2 C4 C10 C3 93.8(8)
C5 C4 C10 Ru1 73.4(12)
C11 C4 C10 Ru1 -125.4(8)
Ru2 C4 C10 Ru1 5.0(9)
C2 C3 C10 C9 -6.8(10)
Ru1 C3 C10 C9 58.1(6)
C2 C3 C10 C4 169.0(8)
Ru1 C3 C10 C4 -126.1(8)
C2 C3 C10 Ru1 -64.9(7)
C14 Ru1 C10 C9 174.5(6)
C15 Ru1 C10 C9 66.6(7)
C1 Ru1 C10 C9 -37.6(6)
C2 Ru1 C10 C9 -81.5(6)
C3 Ru1 C10 C9 -117.6(8)
Si1 Ru1 C10 C9 -53.6(7)
Ru2 Ru1 C10 C9 120.9(6)
C14 Ru1 C10 C4 49.3(10)
C15 Ru1 C10 C4 -58.6(10)
C1 Ru1 C10 C4 -162.8(11)
C2 Ru1 C10 C4 153.3(11)
C3 Ru1 C10 C4 117.2(11)
C9 Ru1 C10 C4 -125.2(11)
Si1 Ru1 C10 C4 -178.8(7)
Ru2 Ru1 C10 C4 -4.2(8)
C14 Ru1 C10 C3 -67.9(7)
C15 Ru1 C10 C3 -175.8(6)
C1 Ru1 C10 C3 80.0(6)
C2 Ru1 C10 C3 36.1(6)
C9 Ru1 C10 C3 117.6(8)
Si1 Ru1 C10 C3 64.0(7)
Ru2 Ru1 C10 C3 -121.4(6)
C19 Si1 C20 C25 -22.0(12)
C18 Si1 C20 C25 -136.0(11)
Ru1 Si1 C20 C25 101.2(11)
C19 Si1 C20 C21 160.4(11)
C18 Si1 C20 C21 46.4(12)
Ru1 Si1 C20 C21 -76.5(11)
C25 C20 C21 C22 0(2)
Si1 C20 C21 C22 178.2(13)
C20 C21 C22 C23 -1(3)
C21 C22 C23 C24 2(4)
C22 C23 C24 C25 -3(4)
C21 C20 C25 C24 -1(2)
Si1 C20 C25 C24 -178.7(12)
C23 C24 C25 C20 2(3)
C26 Si2 C28 C33 -42.0(10)
C27 Si2 C28 C33 68.2(10)
Ru2 Si2 C28 C33 -166.6(8)
C26 Si2 C28 C29 144.4(11)
C27 Si2 C28 C29 -105.4(11)
Ru2 Si2 C28 C29 19.7(11)
C33 C28 C29 C30 -0.2(17)
Si2 C28 C29 C30 173.6(9)
C28 C29 C30 C31 -0.3(19)
C29 C30 C31 C32 0(2)
C30 C31 C32 C33 1(2)
C31 C32 C33 C28 -1(2)
C29 C28 C33 C32 1.0(17)
Si2 C28 C33 C32 -173.3(9)
